data_7053904
loop_
_publ_author_name
'Wang, Pin-Ning'
'Yeh, Chun-Wei'
'Tsou, Chi-Hui'
'Ho, Yuh-Wen'
'Lin, Shui-Chuan'
'Suen, Maw-Cherng'

_publ_section_title
;
 Structural diversity in the self-assembly of Ag(i) complexes containing
 2,6-dimethyl-3,5-dicyano-4-(3-pyridyl)-1,4-dihydropyridine
;
_journal_issue 3
_journal_name_full 'New Journal of Chemistry'
_journal_page_first 1079
_journal_paper_doi 10.1039/c3nj01322g
_journal_volume 38
_journal_year 2014
_chemical_formula_moiety 'C16 H15 Ag N5, B F4 '
_chemical_formula_sum 'C16 H15 Ag B F4 N5'
_chemical_formula_weight 472.01
_space_group_IT_number 14
_symmetry_cell_setting monoclinic
_symmetry_Int_Tables_number 14
_symmetry_space_group_name_Hall '-P 2yn'
_symmetry_space_group_name_H-M 'P 1 21/n 1'
_atom_sites_solution_hydrogens geom
_atom_sites_solution_primary direct
_atom_sites_solution_secondary difmap
_audit_creation_method SHELXL-97
_cell_angle_alpha 90.00
_cell_angle_beta 108.772(7)
_cell_angle_gamma 90.00
_cell_formula_units_Z 4
_cell_length_a 8.7672(6)
_cell_length_b 19.8975(14)
_cell_length_c 11.2697(7)
_cell_measurement_reflns_used 3170
_cell_measurement_temperature 150(2)
_cell_measurement_theta_max 29.1068
_cell_measurement_theta_min 2.7690
_cell_volume 1861.4(2)
_computing_cell_refinement
; 
CrysAlis RED, Oxford Diffraction Ltd., 
Version 1.171.32.29 (release 10-06-2008 CrysAlis171 .NET) 
(compiled Jun 10 2008,16:49:55) 
;
_computing_data_collection
; 
CrysAlis CCD, Oxford Diffraction Ltd., 
Version 1.171.32.29 (release 10-06-2008 CrysAlis171 .NET) 
(compiled Jun 10 2008,16:49:55) 
;
_computing_data_reduction
; 
CrysAlis RED, Oxford Diffraction Ltd., 
Version 1.171.32.29 (release 10-06-2008 CrysAlis171 .NET) 
(compiled Jun 10 2008,16:49:55) 
;
_computing_molecular_graphics 'Bruker SHELXTL'
_computing_publication_material 'Bruker SHELXTL'
_computing_structure_refinement 'SHELXL-97 (Sheldrick, 2008)'
_computing_structure_solution 'SHELXS-97 (Sheldrick, 2008)'
_diffrn_ambient_temperature 150(2)
_diffrn_measured_fraction_theta_full 0.998
_diffrn_measured_fraction_theta_max 0.857
_diffrn_measurement_device_type 'CCD detector'
_diffrn_measurement_method '\w scans'
_diffrn_radiation_monochromator graphite
_diffrn_radiation_source 'fine-focus sealed tube'
_diffrn_radiation_type MoK\a
_diffrn_radiation_wavelength 0.71073
_diffrn_reflns_av_R_equivalents 0.0343
_diffrn_reflns_av_sigmaI/netI 0.0486
_diffrn_reflns_limit_h_max 11
_diffrn_reflns_limit_h_min -11
_diffrn_reflns_limit_k_max 26
_diffrn_reflns_limit_k_min -22
_diffrn_reflns_limit_l_max 14
_diffrn_reflns_limit_l_min -14
_diffrn_reflns_number 8923
_diffrn_reflns_theta_full 26.00
_diffrn_reflns_theta_max 29.17
_diffrn_reflns_theta_min 2.77
_exptl_absorpt_coefficient_mu 1.131
_exptl_absorpt_correction_T_max 1.00000
_exptl_absorpt_correction_T_min 0.94585
_exptl_absorpt_correction_type multi-scan
_exptl_crystal_colour colorless
_exptl_crystal_density_diffrn 1.684
_exptl_crystal_density_method 'not measured'
_exptl_crystal_description parallelepiped
_exptl_crystal_F_000 936
_exptl_crystal_size_max 0.56
_exptl_crystal_size_mid 0.42
_exptl_crystal_size_min 0.23
_refine_diff_density_max 1.176
_refine_diff_density_min -0.667
_refine_diff_density_rms 0.107
_refine_ls_extinction_method none
_refine_ls_goodness_of_fit_ref 1.139
_refine_ls_hydrogen_treatment constr
_refine_ls_matrix_type full
_refine_ls_number_parameters 257
_refine_ls_number_reflns 4308
_refine_ls_number_restraints 0
_refine_ls_restrained_S_all 1.139
_refine_ls_R_factor_all 0.0605
_refine_ls_R_factor_gt 0.0493
_refine_ls_shift/su_max 0.000
_refine_ls_shift/su_mean 0.000
_refine_ls_structure_factor_coef Fsqd
_refine_ls_weighting_details 'calc w=1/[\s^2^(Fo^2^)+(0.0362P)^2^+4.0883P] where P=(Fo^2^+2Fc^2^)/3'
_refine_ls_weighting_scheme calc
_refine_ls_wR_factor_gt 0.1103
_refine_ls_wR_factor_ref 0.1160
_reflns_number_gt 3624
_reflns_number_total 4308
_reflns_threshold_expression >2sigma(I)
_cod_data_source_file c3nj01322g.txt
_cod_data_source_block 3
_cod_original_sg_symbol_H-M 'P 21/n'
_cod_database_code 7053904

loop_
_symmetry_equiv_pos_as_xyz
'x, y, z'
'-x+1/2, y+1/2, -z+1/2'
'-x, -y, -z'
'x-1/2, -y-1/2, z-1/2'

loop_
_atom_site_label
_atom_site_type_symbol
_atom_site_fract_x
_atom_site_fract_y
_atom_site_fract_z
_atom_site_U_iso_or_equiv
_atom_site_adp_type
_atom_site_occupancy
_atom_site_symmetry_multiplicity
_atom_site_calc_flag
_atom_site_refinement_flags
Ag Ag 0.30647(4) 0.058496(18) 0.94985(3) 0.03236(12) Uani 1 1 d .
N1 N 0.1048(4) -0.01057(16) 0.8818(3) 0.0203(6) Uani 1 1 d .
N2 N -0.3367(4) 0.12667(18) 0.5355(3) 0.0226(7) Uani 1 1 d .
H2A H -0.342(5) 0.165(2) 0.515(4) 0.026(13) Uiso 1 1 d .
N3 N -0.4857(4) 0.01054(19) 0.8538(3) 0.0298(8) Uani 1 1 d .
N4 N -0.1528(5) -0.07670(18) 0.3984(4) 0.0322(8) Uani 1 1 d .
N5 N 0.4391(5) 0.1499(2) 1.0033(4) 0.0361(9) Uani 1 1 d .
C1 C 0.1109(5) -0.0736(2) 0.9247(4) 0.0284(9) Uani 1 1 d .
H1A H 0.2027 -0.0870 0.9920 0.034 Uiso 1 1 calc R
C2 C -0.0092(6) -0.1193(2) 0.8757(4) 0.0349(10) Uani 1 1 d .
H2B H -0.0004 -0.1637 0.9082 0.042 Uiso 1 1 calc R
C3 C -0.1436(5) -0.1000(2) 0.7782(4) 0.0281(9) Uani 1 1 d .
H3A H -0.2286 -0.1310 0.7431 0.034 Uiso 1 1 calc R
C4 C -0.1534(4) -0.03533(18) 0.7322(3) 0.0180(7) Uani 1 1 d .
C5 C -0.0263(4) 0.00785(18) 0.7872(3) 0.0172(7) Uani 1 1 d .
H5A H -0.0321 0.0526 0.7566 0.021 Uiso 1 1 calc R
C6 C -0.3000(4) -0.01021(18) 0.6267(3) 0.0176(7) Uani 1 1 d .
H6A H -0.3778 -0.0483 0.5991 0.021 Uiso 1 1 calc R
C7 C -0.3830(4) 0.04624(19) 0.6737(3) 0.0194(7) Uani 1 1 d .
C8 C -0.3939(4) 0.11044(19) 0.6319(3) 0.0207(8) Uani 1 1 d .
C9 C -0.2741(4) 0.0794(2) 0.4744(3) 0.0205(7) Uani 1 1 d .
C10 C -0.2583(4) 0.01482(19) 0.5136(3) 0.0182(7) Uani 1 1 d .
C11 C -0.4424(4) 0.0286(2) 0.7727(4) 0.0222(8) Uani 1 1 d .
C12 C -0.4677(5) 0.1666(2) 0.6831(4) 0.0276(9) Uani 1 1 d .
H12A H -0.5053 0.1495 0.7505 0.054(16) Uiso 1 1 calc R
H12B H -0.5591 0.1853 0.6161 0.068(19) Uiso 1 1 calc R
H12C H -0.3871 0.2019 0.7164 0.062(18) Uiso 1 1 calc R
C13 C -0.2315(5) 0.1049(2) 0.3637(4) 0.0275(9) Uani 1 1 d .
H13A H -0.1937 0.0675 0.3241 0.041 Uiso 1 1 calc R
H13B H -0.1462 0.1387 0.3917 0.041 Uiso 1 1 calc R
H13C H -0.3269 0.1252 0.3032 0.041 Uiso 1 1 calc R
C14 C -0.1985(5) -0.0345(2) 0.4474(4) 0.0218(8) Uani 1 1 d .
C15 C 0.5066(5) 0.1983(2) 1.0377(4) 0.0321(10) Uani 1 1 d .
C16 C 0.5959(8) 0.2601(3) 1.0820(6) 0.0512(15) Uani 1 1 d .
H16A H 0.6444 0.2758 1.0199 0.14(4) Uiso 1 1 calc R
H16B H 0.6809 0.2515 1.1617 0.09(2) Uiso 1 1 calc R
H16C H 0.5224 0.2945 1.0942 0.11(3) Uiso 1 1 calc R
F1 F 0.4356(4) 0.32980(15) 1.3040(3) 0.0583(9) Uani 1 1 d .
F2 F 0.3403(4) 0.25828(16) 1.4196(3) 0.0482(7) Uani 1 1 d .
F3 F 0.6038(4) 0.25756(15) 1.4352(3) 0.0568(9) Uani 1 1 d .
F4 F 0.4166(5) 0.21829(19) 1.2625(4) 0.0813(14) Uani 1 1 d .
B B 0.4468(6) 0.2667(3) 1.3531(5) 0.0313(11) Uani 1 1 d .

loop_
_atom_site_aniso_label
_atom_site_aniso_U_11
_atom_site_aniso_U_22
_atom_site_aniso_U_33
_atom_site_aniso_U_23
_atom_site_aniso_U_13
_atom_site_aniso_U_12
Ag 0.02444(18) 0.0434(2) 0.02799(19) -0.00621(14) 0.00666(13) -0.01085(14)
N1 0.0169(15) 0.0273(17) 0.0171(15) -0.0009(12) 0.0063(12) 0.0023(13)
N2 0.0250(18) 0.0215(17) 0.0228(17) 0.0018(14) 0.0098(14) 0.0018(13)
N3 0.0270(18) 0.042(2) 0.0217(17) 0.0049(15) 0.0094(15) 0.0074(16)
N4 0.035(2) 0.0295(19) 0.039(2) 0.0004(16) 0.0212(17) 0.0045(16)
N5 0.036(2) 0.037(2) 0.038(2) -0.0091(17) 0.0151(17) -0.0035(17)
C1 0.028(2) 0.030(2) 0.022(2) 0.0079(16) 0.0020(16) 0.0090(17)
C2 0.043(3) 0.023(2) 0.032(2) 0.0123(18) 0.003(2) 0.0018(18)
C3 0.031(2) 0.025(2) 0.026(2) 0.0020(16) 0.0062(17) -0.0067(17)
C4 0.0188(18) 0.0197(17) 0.0179(17) -0.0005(14) 0.0094(14) 0.0010(14)
C5 0.0174(17) 0.0180(17) 0.0175(18) 0.0011(13) 0.0073(14) 0.0019(14)
C6 0.0139(16) 0.0230(18) 0.0165(17) -0.0011(14) 0.0056(14) -0.0005(14)
C7 0.0140(17) 0.030(2) 0.0128(16) -0.0020(14) 0.0026(13) 0.0004(14)
C8 0.0147(17) 0.028(2) 0.0184(18) -0.0020(15) 0.0039(14) 0.0028(15)
C9 0.0128(16) 0.0279(19) 0.0206(18) -0.0019(15) 0.0053(14) -0.0001(14)
C10 0.0133(16) 0.0255(19) 0.0143(17) 0.0008(14) 0.0024(13) -0.0002(14)
C11 0.0147(17) 0.030(2) 0.0199(19) -0.0001(15) 0.0031(15) 0.0041(15)
C12 0.027(2) 0.030(2) 0.026(2) -0.0040(17) 0.0105(17) 0.0062(17)
C13 0.031(2) 0.029(2) 0.025(2) 0.0072(16) 0.0126(17) 0.0037(17)
C14 0.0180(18) 0.0264(19) 0.0212(18) 0.0019(15) 0.0066(15) 0.0006(15)
C15 0.031(2) 0.036(2) 0.035(2) -0.0020(19) 0.018(2) 0.0005(19)
C16 0.065(4) 0.038(3) 0.064(4) -0.016(3) 0.039(3) -0.022(3)
F1 0.0514(19) 0.0385(16) 0.076(2) 0.0268(16) 0.0080(17) 0.0003(14)
F2 0.0429(16) 0.071(2) 0.0364(16) 0.0034(14) 0.0210(13) -0.0040(15)
F3 0.0348(16) 0.0423(17) 0.087(3) 0.0242(16) 0.0111(16) 0.0020(13)
F4 0.110(3) 0.084(3) 0.073(3) -0.053(2) 0.061(2) -0.063(2)
B 0.035(3) 0.029(2) 0.031(3) -0.002(2) 0.013(2) -0.006(2)

loop_
_atom_type_symbol
_atom_type_description
_atom_type_scat_dispersion_real
_atom_type_scat_dispersion_imag
_atom_type_scat_source
C C 0.0033 0.0016 'International Tables Vol C Tables 4.2.6.8 and 6.1.1.4'
H H 0.0000 0.0000 'International Tables Vol C Tables 4.2.6.8 and 6.1.1.4'
B B 0.0013 0.0007 'International Tables Vol C Tables 4.2.6.8 and 6.1.1.4'
N N 0.0061 0.0033 'International Tables Vol C Tables 4.2.6.8 and 6.1.1.4'
F F 0.0171 0.0103 'International Tables Vol C Tables 4.2.6.8 and 6.1.1.4'
Ag Ag -0.8971 1.1015 'International Tables Vol C Tables 4.2.6.8 and 6.1.1.4'

loop_
_geom_angle_atom_site_label_1
_geom_angle_atom_site_label_2
_geom_angle_atom_site_label_3
_geom_angle
_geom_angle_site_symmetry_3
N5 Ag N1 160.63(13) .
N5 Ag N3 92.26(14) 1_655
N1 Ag N3 102.82(12) 1_655
C1 N1 C5 117.9(3) .
C1 N1 Ag 122.0(3) .
C5 N1 Ag 119.9(3) .
C8 N2 C9 122.7(3) .
C8 N2 H2A 117(3) .
C9 N2 H2A 121(3) .
C11 N3 Ag 132.3(3) 1_455
C15 N5 Ag 176.0(4) .
N1 C1 C2 122.8(4) .
N1 C1 H1A 118.6 .
C2 C1 H1A 118.6 .
C1 C2 C3 119.0(4) .
C1 C2 H2B 120.5 .
C3 C2 H2B 120.5 .
C4 C3 C2 119.5(4) .
C4 C3 H3A 120.3 .
C2 C3 H3A 120.3 .
C3 C4 C5 117.8(3) .
C3 C4 C6 122.2(3) .
C5 C4 C6 120.0(3) .
N1 C5 C4 123.1(3) .
N1 C5 H5A 118.5 .
C4 C5 H5A 118.5 .
C10 C6 C7 108.7(3) .
C10 C6 C4 113.0(3) .
C7 C6 C4 110.3(3) .
C10 C6 H6A 108.2 .
C7 C6 H6A 108.2 .
C4 C6 H6A 108.2 .
C8 C7 C11 120.3(4) .
C8 C7 C6 124.2(3) .
C11 C7 C6 115.4(3) .
C7 C8 N2 119.6(3) .
C7 C8 C12 124.1(4) .
N2 C8 C12 116.3(3) .
C10 C9 N2 120.0(3) .
C10 C9 C13 124.5(4) .
N2 C9 C13 115.5(3) .
C9 C10 C14 119.8(3) .
C9 C10 C6 124.0(3) .
C14 C10 C6 116.1(3) .
N3 C11 C7 175.8(4) .
C8 C12 H12A 109.5 .
C8 C12 H12B 109.5 .
H12A C12 H12B 109.5 .
C8 C12 H12C 109.5 .
H12A C12 H12C 109.5 .
H12B C12 H12C 109.5 .
C9 C13 H13A 109.5 .
C9 C13 H13B 109.5 .
H13A C13 H13B 109.5 .
C9 C13 H13C 109.5 .
H13A C13 H13C 109.5 .
H13B C13 H13C 109.5 .
N4 C14 C10 176.1(4) .
N5 C15 C16 179.1(5) .
C15 C16 H16A 109.5 .
C15 C16 H16B 109.5 .
H16A C16 H16B 109.5 .
C15 C16 H16C 109.5 .
H16A C16 H16C 109.5 .
H16B C16 H16C 109.5 .
F1 B F4 112.0(4) .
F1 B F2 111.0(4) .
F4 B F2 108.5(4) .
F1 B F3 108.3(4) .
F4 B F3 108.4(4) .
F2 B F3 108.5(4) .

loop_
_geom_bond_atom_site_label_1
_geom_bond_atom_site_label_2
_geom_bond_distance
_geom_bond_site_symmetry_2
Ag N5 2.139(4) .
Ag N1 2.175(3) .
Ag N3 2.583(4) 1_655
N1 C1 1.338(5) .
N1 C5 1.342(5) .
N2 C8 1.374(5) .
N2 C9 1.380(5) .
N2 H2A 0.80(5) .
N3 C11 1.154(5) .
N3 Ag 2.583(4) 1_455
N4 C14 1.146(5) .
N5 C15 1.130(6) .
C1 C2 1.367(6) .
C1 H1A 0.9500 .
C2 C3 1.382(6) .
C2 H2B 0.9500 .
C3 C4 1.379(5) .
C3 H3A 0.9500 .
C4 C5 1.385(5) .
C4 C6 1.527(5) .
C5 H5A 0.9500 .
C6 C10 1.518(5) .
C6 C7 1.524(5) .
C6 H6A 1.0000 .
C7 C8 1.354(5) .
C7 C11 1.419(5) .
C8 C12 1.498(5) .
C9 C10 1.352(5) .
C9 C13 1.500(5) .
C10 C14 1.430(5) .
C12 H12A 0.9800 .
C12 H12B 0.9800 .
C12 H12C 0.9800 .
C13 H13A 0.9800 .
C13 H13B 0.9800 .
C13 H13C 0.9800 .
C15 C16 1.457(7) .
C16 H16A 0.9800 .
C16 H16B 0.9800 .
C16 H16C 0.9800 .
F1 B 1.363(6) .
F2 B 1.383(6) .
F3 B 1.402(6) .
F4 B 1.366(6) .
